data_8107441
loop_
_publ_author_name
'Cui, Beibei'
'Mi, Xia'
'Zhang, Jingyu'

_publ_section_title
;
 Crystal structure of 2-(2-(4-methoxyphenyl)-2H-indazol-3-yl)acetonitrile,
 C16H13N3O
;
_journal_issue 2
_journal_name_full 'Zeitschrift f\"ur Kristallographie - New Crystal Structures'
_journal_page_first 361
_journal_page_last 362
_journal_paper_doi 10.1515/ncrs-2023-0025
_journal_volume 238
_journal_year 2023
_chemical_formula_moiety 'C16 H13 N3 O1'
_chemical_formula_sum 'C16 H13 N3 O'
_chemical_formula_weight 263.29
_chemical_name_systematic
;
 2-(2-(4-methoxyphenyl)-2H-indazol-3-yl)acetonitrile, C16H13N3O1? 
C~16~H~13~N~3~O~1~  
;
_space_group_crystal_system orthorhombic
_space_group_IT_number 19
_space_group_name_Hall 'P 2ac 2ab'
_space_group_name_H-M_alt 'P 21 21 21'
_cell_angle_alpha 90
_cell_angle_beta 90
_cell_angle_gamma 90
_cell_formula_units_Z 4
_cell_length_a 7.6087(4)
_cell_length_b 9.6681(4)
_cell_length_c 18.6600(9)
_cell_measurement_reflns_used 1547
_cell_measurement_temperature 293(2)
_cell_measurement_theta_max 70.0850
_cell_measurement_theta_min 4.7230
_cell_volume 1372.66(11)
_computing_molecular_graphics 'Olex2 (Dolomanov et al., 2009)'[2]'
_computing_publication_material 'Olex2 (Dolomanov et al., 2009)'[2]'
_computing_structure_refinement 'ShelXL (Sheldrick, 2015)'[3]'
_computing_structure_solution 'ShelXS (Sheldrick, 2008)'[4]'
_diffrn_ambient_temperature 293(2)
_diffrn_detector 'CCD plate'
_diffrn_detector_area_resol_mean 16.2312
_diffrn_detector_type Eos
_diffrn_measured_fraction_theta_full 0.999
_diffrn_measured_fraction_theta_max 0.986
_diffrn_measurement_device 'four-circle diffractometer'
_diffrn_measurement_device_type 'Xcalibur, Eos, Gemini'
_diffrn_measurement_method '\w scans'
_diffrn_radiation_monochromator graphite
_diffrn_radiation_probe x-ray
_diffrn_radiation_type CuK\a
_diffrn_radiation_wavelength 1.54184
_diffrn_reflns_av_R_equivalents 0.0277
_diffrn_reflns_av_unetI/netI 0.0411
_diffrn_reflns_limit_h_max 6
_diffrn_reflns_limit_h_min -9
_diffrn_reflns_limit_k_max 11
_diffrn_reflns_limit_k_min -11
_diffrn_reflns_limit_l_max 22
_diffrn_reflns_limit_l_min -21
_diffrn_reflns_number 5203
_diffrn_reflns_theta_full 67.684
_diffrn_reflns_theta_max 71.074
_diffrn_reflns_theta_min 4.740
_diffrn_source 'fine-focus sealed X-ray tube'
_exptl_absorpt_coefficient_mu 0.661
_exptl_absorpt_correction_T_min 0.94709
_exptl_absorpt_correction_type multi-scan
_exptl_absorpt_process_details
;
CrysAlisPro 1.171.40.53 (Rigaku Oxford Diffraction, 2019)
Empirical absorption correction using spherical harmonics,
 implemented in SCALE3 ABSPACK scaling algorithm.
;
_exptl_crystal_colour colourless
_exptl_crystal_colour_primary colourless
_exptl_crystal_density_diffrn 1.274
_exptl_crystal_description block
_exptl_crystal_F_000 552
_exptl_crystal_size_max 0.17
_exptl_crystal_size_mid 0.12
_exptl_crystal_size_min 0.1
_refine_diff_density_max 0.124
_refine_diff_density_min -0.120
_refine_diff_density_rms 0.031
_refine_ls_extinction_coef 0.0024(5)
_refine_ls_extinction_method 'SHELXL-2014/7 (Sheldrick 2014)'
_refine_ls_goodness_of_fit_ref 1.047
_refine_ls_hydrogen_treatment constr
_refine_ls_matrix_type full
_refine_ls_number_parameters 183
_refine_ls_number_reflns 2594
_refine_ls_number_restraints 0
_refine_ls_restrained_S_all 1.047
_refine_ls_R_factor_all 0.0515
_refine_ls_R_factor_gt 0.0420
_refine_ls_shift/su_max 0.000
_refine_ls_shift/su_mean 0.000
_refine_ls_structure_factor_coef Fsqd
_refine_ls_weighting_details 'w=1/[\s^2^(Fo^2^)+(0.0442P)^2^+0.0440P] where P=(Fo^2^+2Fc^2^)/3'
_refine_ls_weighting_scheme calc
_refine_ls_wR_factor_gt 0.1005
_refine_ls_wR_factor_ref 0.1093
_reflns_Friedel_coverage 0.697
_reflns_Friedel_fraction_full 0.998
_reflns_Friedel_fraction_max 0.963
_reflns_number_gt 2212
_reflns_number_total 2594
_cod_data_source_file suppl_j_ncrs-2023-0025_suppl.cif
_cod_data_source_block exp_1115
_cod_original_formula_sum 'C16 H13 N3 O1'
_cod_database_code 8107441

loop_
_space_group_symop_operation_xyz
'x, y, z'
'-x+1/2, -y, z+1/2'
'x+1/2, -y+1/2, -z'
'-x, y+1/2, -z+1/2'

loop_
_atom_site_label
_atom_site_type_symbol
_atom_site_fract_x
_atom_site_fract_y
_atom_site_fract_z
_atom_site_U_iso_or_equiv
_atom_site_adp_type
_atom_site_occupancy
_atom_site_site_symmetry_order
_atom_site_calc_flag
_atom_site_refinement_flags_posn
_atom_site_refinement_flags_adp
_atom_site_refinement_flags_occupancy
_atom_site_disorder_assembly
_atom_site_disorder_group
O1 O 0.4133(3) 0.9572(3) 0.73803(13) 0.0715(8) Uani 1 1 d . . . . .
N1 N 0.3250(3) 0.7969(2) 0.41251(13) 0.0450(6) Uani 1 1 d . . . . .
N2 N 0.3875(3) 0.7178(2) 0.46781(12) 0.0407(5) Uani 1 1 d . . . . .
N3 N 0.3008(5) 0.3044(3) 0.5388(2) 0.0913(12) Uani 1 1 d . . . . .
C1 C 0.4543(4) 0.4859(3) 0.31992(16) 0.0491(7) Uani 1 1 d . . . . .
H1 H 0.5034 0.4007 0.3315 0.059 Uiso 1 1 calc R . . . .
C2 C 0.4142(4) 0.5192(4) 0.25077(18) 0.0583(8) Uani 1 1 d . . . . .
H2 H 0.4393 0.4561 0.2146 0.070 Uiso 1 1 calc R . . . .
C3 C 0.3357(4) 0.6471(4) 0.23256(17) 0.0574(8) Uani 1 1 d . . . . .
H3 H 0.3082 0.6650 0.1849 0.069 Uiso 1 1 calc R . . . .
C4 C 0.2996(4) 0.7444(3) 0.28302(16) 0.0521(7) Uani 1 1 d . . . . .
H4 H 0.2470 0.8278 0.2705 0.063 Uiso 1 1 calc R . . . .
C5 C 0.3442(4) 0.7153(3) 0.35493(15) 0.0420(6) Uani 1 1 d . . . . .
C6 C 0.4184(4) 0.5855(3) 0.37325(15) 0.0404(6) Uani 1 1 d . . . . .
C7 C 0.4457(3) 0.5914(3) 0.44621(15) 0.0399(6) Uani 1 1 d . . . . .
C8 C 0.5274(4) 0.4855(3) 0.49453(15) 0.0457(7) Uani 1 1 d . . . . .
H8A H 0.6208 0.4385 0.4689 0.055 Uiso 1 1 calc R . . . .
H8B H 0.5794 0.5318 0.5355 0.055 Uiso 1 1 calc R . . . .
C9 C 0.4003(5) 0.3830(3) 0.51996(18) 0.0580(8) Uani 1 1 d . . . . .
C10 C 0.3909(3) 0.7765(3) 0.53805(15) 0.0414(6) Uani 1 1 d . . . . .
C11 C 0.3338(4) 0.7024(3) 0.59619(16) 0.0501(7) Uani 1 1 d . . . . .
H11 H 0.2897 0.6135 0.5898 0.060 Uiso 1 1 calc R . . . .
C12 C 0.3412(4) 0.7588(3) 0.66444(16) 0.0539(8) Uani 1 1 d . . . . .
H12 H 0.3049 0.7073 0.7038 0.065 Uiso 1 1 calc R . . . .
C13 C 0.4027(4) 0.8920(3) 0.67353(17) 0.0536(8) Uani 1 1 d . . . . .
C14 C 0.4563(4) 0.9676(3) 0.61448(18) 0.0562(8) Uani 1 1 d . . . . .
H14 H 0.4954 1.0580 0.6205 0.067 Uiso 1 1 calc R . . . .
C15 C 0.4523(4) 0.9102(3) 0.54704(17) 0.0487(7) Uani 1 1 d . . . . .
H15 H 0.4905 0.9610 0.5077 0.058 Uiso 1 1 calc R . . . .
C16 C 0.3641(6) 0.8822(5) 0.80045(19) 0.0874(14) Uani 1 1 d . . . . .
H16A H 0.3774 0.9402 0.8419 0.131 Uiso 1 1 calc GR . . . .
H16B H 0.4379 0.8022 0.8053 0.131 Uiso 1 1 calc GR . . . .
H16C H 0.2437 0.8536 0.7964 0.131 Uiso 1 1 calc GR . . . .

loop_
_atom_site_aniso_label
_atom_site_aniso_U_11
_atom_site_aniso_U_22
_atom_site_aniso_U_33
_atom_site_aniso_U_23
_atom_site_aniso_U_13
_atom_site_aniso_U_12
O1 0.0839(18) 0.0710(15) 0.0596(14) -0.0224(12) -0.0136(13) 0.0207(14)
N1 0.0474(13) 0.0363(11) 0.0514(13) 0.0041(11) -0.0015(11) 0.0041(10)
N2 0.0426(12) 0.0351(10) 0.0444(12) 0.0002(10) -0.0012(10) 0.0003(10)
N3 0.109(3) 0.0603(19) 0.105(3) 0.0205(19) 0.003(2) -0.027(2)
C1 0.0518(17) 0.0404(14) 0.0553(17) -0.0049(14) 0.0031(14) 0.0018(13)
C2 0.0581(19) 0.0603(18) 0.0566(19) -0.0140(16) 0.0011(15) -0.0050(17)
C3 0.0577(19) 0.068(2) 0.0466(17) 0.0033(16) -0.0031(14) -0.0102(17)
C4 0.0532(17) 0.0528(18) 0.0503(17) 0.0074(14) -0.0017(14) -0.0022(14)
C5 0.0383(14) 0.0390(14) 0.0486(16) 0.0038(12) 0.0031(12) -0.0026(12)
C6 0.0383(13) 0.0368(12) 0.0460(15) 0.0004(12) 0.0024(11) -0.0033(12)
C7 0.0377(14) 0.0316(12) 0.0503(15) 0.0012(12) 0.0012(11) -0.0009(12)
C8 0.0484(16) 0.0383(14) 0.0503(16) 0.0003(13) -0.0012(13) 0.0030(12)
C9 0.072(2) 0.0400(15) 0.062(2) 0.0074(14) -0.0040(17) -0.0015(16)
C10 0.0379(14) 0.0383(13) 0.0481(15) -0.0046(12) -0.0022(12) 0.0044(12)
C11 0.0524(16) 0.0441(15) 0.0538(18) -0.0055(14) 0.0058(14) -0.0051(14)
C12 0.0582(19) 0.0560(18) 0.0477(16) -0.0016(14) 0.0038(14) 0.0027(15)
C13 0.0514(17) 0.0547(17) 0.0548(18) -0.0135(15) -0.0105(14) 0.0151(15)
C14 0.0613(19) 0.0375(13) 0.070(2) -0.0095(15) -0.0125(17) 0.0069(14)
C15 0.0505(17) 0.0363(13) 0.0593(18) -0.0002(13) -0.0049(14) 0.0016(13)
C16 0.106(3) 0.103(3) 0.053(2) -0.017(2) -0.012(2) 0.029(3)

loop_
_atom_type_symbol
_atom_type_description
_atom_type_scat_dispersion_real
_atom_type_scat_dispersion_imag
_atom_type_scat_source
C C 0.0181 0.0091 'International Tables Vol C Tables 4.2.6.8 and 6.1.1.4'
H H 0.0000 0.0000 'International Tables Vol C Tables 4.2.6.8 and 6.1.1.4'
N N 0.0311 0.0180 'International Tables Vol C Tables 4.2.6.8 and 6.1.1.4'
O O 0.0492 0.0322 'International Tables Vol C Tables 4.2.6.8 and 6.1.1.4'

loop_
_exptl_absorpt_correction_T_max
1.00000

loop_
_geom_angle_atom_site_label_1
_geom_angle_atom_site_label_2
_geom_angle_atom_site_label_3
_geom_angle
_geom_angle_site_symmetry_1
_geom_angle_site_symmetry_3
C13 O1 C16 118.2(3) . .
C5 N1 N2 103.7(2) . .
N1 N2 C10 118.4(2) . .
C7 N2 N1 113.0(2) . .
C7 N2 C10 128.5(2) . .
C2 C1 H1 121.2 . .
C2 C1 C6 117.6(3) . .
C6 C1 H1 121.2 . .
C1 C2 H2 119.1 . .
C1 C2 C3 121.8(3) . .
C3 C2 H2 119.1 . .
C2 C3 H3 119.2 . .
C4 C3 C2 121.6(3) . .
C4 C3 H3 119.2 . .
C3 C4 H4 120.9 . .
C3 C4 C5 118.1(3) . .
C5 C4 H4 120.9 . .
N1 C5 C4 128.2(3) . .
N1 C5 C6 111.8(2) . .
C4 C5 C6 120.1(3) . .
C1 C6 C5 120.7(3) . .
C7 C6 C1 134.1(3) . .
C7 C6 C5 105.2(2) . .
N2 C7 C6 106.3(2) . .
N2 C7 C8 124.8(2) . .
C6 C7 C8 128.9(2) . .
C7 C8 H8A 109.1 . .
C7 C8 H8B 109.1 . .
H8A C8 H8B 107.8 . .
C9 C8 C7 112.5(3) . .
C9 C8 H8A 109.1 . .
C9 C8 H8B 109.1 . .
N3 C9 C8 179.1(4) . .
C11 C10 N2 120.8(3) . .
C11 C10 C15 119.9(3) . .
C15 C10 N2 119.2(3) . .
C10 C11 H11 119.7 . .
C10 C11 C12 120.6(3) . .
C12 C11 H11 119.7 . .
C11 C12 H12 120.2 . .
C13 C12 C11 119.6(3) . .
C13 C12 H12 120.2 . .
O1 C13 C12 124.1(3) . .
O1 C13 C14 116.2(3) . .
C12 C13 C14 119.7(3) . .
C13 C14 H14 119.7 . .
C15 C14 C13 120.6(3) . .
C15 C14 H14 119.7 . .
C10 C15 H15 120.2 . .
C14 C15 C10 119.6(3) . .
C14 C15 H15 120.2 . .
O1 C16 H16A 109.5 . .
O1 C16 H16B 109.5 . .
O1 C16 H16C 109.5 . .
H16A C16 H16B 109.5 . .
H16A C16 H16C 109.5 . .
H16B C16 H16C 109.5 . .

loop_
_geom_bond_atom_site_label_1
_geom_bond_atom_site_label_2
_geom_bond_distance
_geom_bond_site_symmetry_2
O1 C13 1.361(4) .
O1 C16 1.422(5) .
N1 N2 1.369(3) .
N1 C5 1.341(4) .
N2 C7 1.361(3) .
N2 C10 1.429(3) .
N3 C9 1.129(4) .
C1 H1 0.9300 .
C1 C2 1.364(4) .
C1 C6 1.412(4) .
C2 H2 0.9300 .
C2 C3 1.415(5) .
C3 H3 0.9300 .
C3 C4 1.359(5) .
C4 H4 0.9300 .
C4 C5 1.413(4) .
C5 C6 1.417(4) .
C6 C7 1.378(4) .
C7 C8 1.500(4) .
C8 H8A 0.9700 .
C8 H8B 0.9700 .
C8 C9 1.463(4) .
C10 C11 1.371(4) .
C10 C15 1.385(4) .
C11 H11 0.9300 .
C11 C12 1.387(4) .
C12 H12 0.9300 .
C12 C13 1.380(5) .
C13 C14 1.384(5) .
C14 H14 0.9300 .
C14 C15 1.376(4) .
C15 H15 0.9300 .
C16 H16A 0.9600 .
C16 H16B 0.9600 .
C16 H16C 0.9600 .

loop_
_geom_torsion_atom_site_label_1
_geom_torsion_atom_site_label_2
_geom_torsion_atom_site_label_3
_geom_torsion_atom_site_label_4
_geom_torsion
_geom_torsion_site_symmetry_1
_geom_torsion_site_symmetry_2
_geom_torsion_site_symmetry_3
_geom_torsion_site_symmetry_4
O1 C13 C14 C15 179.3(3) . . . .
N1 N2 C7 C6 -0.8(3) . . . .
N1 N2 C7 C8 177.5(2) . . . .
N1 N2 C10 C11 135.0(3) . . . .
N1 N2 C10 C15 -44.8(4) . . . .
N1 C5 C6 C1 -178.2(2) . . . .
N1 C5 C6 C7 -0.4(3) . . . .
N2 N1 C5 C4 179.6(3) . . . .
N2 N1 C5 C6 -0.1(3) . . . .
N2 C7 C8 C9 96.0(3) . . . .
N2 C10 C11 C12 178.5(3) . . . .
N2 C10 C15 C14 -179.9(3) . . . .
C1 C2 C3 C4 1.4(5) . . . .
C1 C6 C7 N2 178.0(3) . . . .
C1 C6 C7 C8 -0.2(5) . . . .
C2 C1 C6 C5 -0.3(4) . . . .
C2 C1 C6 C7 -177.2(3) . . . .
C2 C3 C4 C5 0.6(5) . . . .
C3 C4 C5 N1 178.1(3) . . . .
C3 C4 C5 C6 -2.3(4) . . . .
C4 C5 C6 C1 2.2(4) . . . .
C4 C5 C6 C7 180.0(3) . . . .
C5 N1 N2 C7 0.5(3) . . . .
C5 N1 N2 C10 178.1(2) . . . .
C5 C6 C7 N2 0.7(3) . . . .
C5 C6 C7 C8 -177.5(3) . . . .
C6 C1 C2 C3 -1.5(5) . . . .
C6 C7 C8 C9 -86.2(4) . . . .
C7 N2 C10 C11 -47.8(4) . . . .
C7 N2 C10 C15 132.4(3) . . . .
C10 N2 C7 C6 -178.1(2) . . . .
C10 N2 C7 C8 0.2(4) . . . .
C10 C11 C12 C13 1.6(5) . . . .
C11 C10 C15 C14 0.4(4) . . . .
C11 C12 C13 O1 179.2(3) . . . .
C11 C12 C13 C14 0.0(5) . . . .
C12 C13 C14 C15 -1.4(5) . . . .
C13 C14 C15 C10 1.2(5) . . . .
C15 C10 C11 C12 -1.7(5) . . . .
C16 O1 C13 C12 2.4(5) . . . .
C16 O1 C13 C14 -178.3(3) . . . .
